data_4060703
_journal_name_full Organometallics
_journal_year 2003
_chemical_formula_sum 'C46 H58 N4 O Ru S'
_chemical_formula_weight 816.09
_space_group_IT_number 14
_symmetry_cell_setting monoclinic
_symmetry_space_group_name_Hall '-P 2ybc'
_symmetry_space_group_name_H-M 'P 1 21/c 1'
_cell_angle_alpha 90.00
_cell_angle_beta 101.425(1)
_cell_angle_gamma 90.00
_cell_formula_units_Z 4
_cell_length_a 14.68400(10)
_cell_length_b 12.36900(10)
_cell_length_c 23.2970(2)
_cell_measurement_temperature 150(2)
_cell_volume 4147.50(6)
_diffrn_ambient_temperature 150(2)
_exptl_crystal_density_diffrn 1.307
_cod_depositor_comments
;
The following automatic conversions were performed:
'_symmetry_cell_setting' value 'Monoclinic' changed to 'monoclinic'
according to '/home/saulius/struct/CIF-dictionaries/cif_core.dic'
dictionary named 'cif_core.dic' version 2.4.1 from 2010-06-29.

Automatic conversion script
Id: cif_fix_enum 1527 2010-12-29 10:47:43Z saulius 
;
_cod_original_sg_symbol_H-M 'P 21/c'
_cod_database_code 4060703

loop_
_symmetry_equiv_pos_as_xyz
'x, y, z'
'-x, y+1/2, -z+1/2'
'-x, -y, -z'
'x, -y-1/2, z-1/2'

loop_
_atom_site_label
_atom_site_type_symbol
_atom_site_fract_x
_atom_site_fract_y
_atom_site_fract_z
_atom_site_U_iso_or_equiv
_atom_site_adp_type
_atom_site_occupancy
_atom_site_symmetry_multiplicity
_atom_site_calc_flag
_atom_site_refinement_flags
_atom_site_disorder_assembly
_atom_site_disorder_group
Ru1 Ru 0.251959(6) 0.265150(7) 0.126343(4) 0.01897(3) Uani 1 1 d D . .
S1 S 0.33312(9) 0.43126(11) 0.14435(6) 0.0304(2) Uani 0.68 1 d P A 1
O1 O 0.16976(9) 0.04567(9) 0.10053(6) 0.0552(3) Uani 1 1 d . . .
N1 N 0.16947(7) 0.34992(8) -0.00146(4) 0.02113(17) Uani 1 1 d . . .
N2 N 0.06210(7) 0.32753(8) 0.04796(4) 0.02124(17) Uani 1 1 d . . .
N3 N 0.42837(7) 0.15906(8) 0.20524(4) 0.02399(19) Uani 1 1 d . . .
N4 N 0.32462(7) 0.19363(9) 0.25544(4) 0.02524(19) Uani 1 1 d . . .
C1 C 0.20225(10) 0.13043(12) 0.11103(7) 0.0360(3) Uani 1 1 d . A .
C2 C 0.26993(9) 0.54971(10) 0.10889(6) 0.0284(2) Uani 1 1 d . . .
H2A H 0.2968 0.5701 0.0746 0.034 Uiso 1 1 calc R A 1
H2B H 0.2043 0.5290 0.0941 0.034 Uiso 1 1 calc R A 1
C3 C 0.27210(11) 0.64794(12) 0.14833(7) 0.0383(3) Uani 1 1 d . A .
H3A H 0.3375 0.6664 0.1652 0.046 Uiso 1 1 calc R . .
H3B H 0.2411 0.6297 0.1811 0.046 Uiso 1 1 calc R . .
C4 C 0.22443(14) 0.74612(13) 0.11594(10) 0.0519(5) Uani 1 1 d . . .
H4A H 0.2275 0.8070 0.1432 0.078 Uiso 1 1 calc R A .
H4B H 0.1593 0.7288 0.0998 0.078 Uiso 1 1 calc R . .
H4C H 0.2559 0.7657 0.0840 0.078 Uiso 1 1 calc R . .
C5 C 0.15707(8) 0.32046(9) 0.05343(5) 0.01957(19) Uani 1 1 d . A .
C6 C 0.08568(8) 0.37289(10) -0.03908(5) 0.0258(2) Uani 1 1 d . A .
H6 H 0.0775 0.3941 -0.0790 0.031 Uiso 1 1 calc R . .
C7 C 0.01866(8) 0.35926(10) -0.00805(5) 0.0262(2) Uani 1 1 d . A .
H7 H -0.0461 0.3694 -0.0217 0.031 Uiso 1 1 calc R . .
C8 C 0.25698(8) 0.35571(10) -0.02044(5) 0.0218(2) Uani 1 1 d . A .
C9 C 0.28719(8) 0.45543(10) -0.03782(5) 0.0242(2) Uani 1 1 d . . .
C10 C 0.37427(9) 0.45926(11) -0.05359(5) 0.0280(2) Uani 1 1 d . A .
H10 H 0.3966 0.5266 -0.0648 0.034 Uiso 1 1 calc R . .
C11 C 0.42908(9) 0.36771(12) -0.05335(5) 0.0302(3) Uani 1 1 d . . .
C12 C 0.39294(10) 0.26932(12) -0.04073(6) 0.0329(3) Uani 1 1 d . A .
H12 H 0.4283 0.2056 -0.0428 0.040 Uiso 1 1 calc R . .
C13 C 0.30667(10) 0.26029(11) -0.02518(6) 0.0280(2) Uani 1 1 d . . .
C14 C 0.22926(10) 0.55708(11) -0.04240(6) 0.0319(3) Uani 1 1 d . A .
H14A H 0.1924 0.5636 -0.0822 0.048 Uiso 1 1 calc R . .
H14B H 0.2702 0.6200 -0.0336 0.048 Uiso 1 1 calc R . .
H14C H 0.1876 0.5536 -0.0144 0.048 Uiso 1 1 calc R . .
C15 C 0.52442(10) 0.37545(16) -0.06798(7) 0.0411(3) Uani 1 1 d . A .
H15A H 0.5309 0.4452 -0.0867 0.062 Uiso 1 1 calc R . .
H15B H 0.5326 0.3168 -0.0948 0.062 Uiso 1 1 calc R . .
H15C H 0.5717 0.3694 -0.0320 0.062 Uiso 1 1 calc R . .
C16 C 0.26819(12) 0.14942(12) -0.01735(7) 0.0385(3) Uani 1 1 d . A .
H16A H 0.2808 0.1013 -0.0483 0.058 Uiso 1 1 calc R . .
H16B H 0.2010 0.1544 -0.0196 0.058 Uiso 1 1 calc R . .
H16C H 0.2978 0.1205 0.0210 0.058 Uiso 1 1 calc R . .
C17 C 0.00927(8) 0.29413(10) 0.09083(5) 0.0224(2) Uani 1 1 d . A .
C18 C 0.00826(8) 0.35775(10) 0.14031(5) 0.0243(2) Uani 1 1 d . . .
C19 C -0.04733(9) 0.32361(11) 0.17907(6) 0.0297(3) Uani 1 1 d . A .
H19 H -0.0478 0.3652 0.2133 0.036 Uiso 1 1 calc R . .
C20 C -0.10192(10) 0.23123(12) 0.16946(6) 0.0332(3) Uani 1 1 d . . .
C21 C -0.09919(10) 0.17079(12) 0.11963(6) 0.0335(3) Uani 1 1 d . A .
H21 H -0.1362 0.1074 0.1124 0.040 Uiso 1 1 calc R . .
C22 C -0.04415(9) 0.19961(11) 0.07977(6) 0.0277(2) Uani 1 1 d . . .
C23 C 0.06496(9) 0.45913(10) 0.15315(6) 0.0300(3) Uani 1 1 d . A .
H23A H 0.0424 0.5012 0.1832 0.045 Uiso 1 1 calc R . .
H23B H 0.0591 0.5023 0.1173 0.045 Uiso 1 1 calc R . .
H23C H 0.1303 0.4401 0.1673 0.045 Uiso 1 1 calc R . .
C24 C -0.16142(12) 0.19711(17) 0.21246(8) 0.0473(4) Uani 1 1 d . A .
H24A H -0.2217 0.1713 0.1909 0.071 Uiso 1 1 calc R . .
H24B H -0.1709 0.2590 0.2369 0.071 Uiso 1 1 calc R . .
H24C H -0.1302 0.1389 0.2374 0.071 Uiso 1 1 calc R . .
C25 C -0.04219(11) 0.12830(12) 0.02750(7) 0.0373(3) Uani 1 1 d . A .
H25A H -0.0648 0.0560 0.0347 0.056 Uiso 1 1 calc R . .
H25B H 0.0216 0.1231 0.0211 0.056 Uiso 1 1 calc R . .
H25C H -0.0821 0.1595 -0.0073 0.056 Uiso 1 1 calc R . .
C26 C 0.34249(8) 0.20590(9) 0.20044(5) 0.0219(2) Uani 1 1 d . A .
C27 C 0.39620(10) 0.13987(12) 0.29247(6) 0.0334(3) Uani 1 1 d . A .
H27 H 0.3986 0.1220 0.3324 0.040 Uiso 1 1 calc R . .
C28 C 0.46138(10) 0.11791(11) 0.26108(6) 0.0324(3) Uani 1 1 d . A .
H28 H 0.5187 0.0815 0.2744 0.039 Uiso 1 1 calc R . .
C29 C 0.48155(8) 0.15420(9) 0.15987(5) 0.0237(2) Uani 1 1 d . A .
C30 C 0.47193(9) 0.06466(10) 0.12267(5) 0.0256(2) Uani 1 1 d . . .
C31 C 0.52632(9) 0.06138(10) 0.07995(6) 0.0291(2) Uani 1 1 d . A .
H31 H 0.5198 0.0020 0.0536 0.035 Uiso 1 1 calc R . .
C32 C 0.59002(9) 0.14254(11) 0.07476(6) 0.0287(2) Uani 1 1 d . . .
C33 C 0.59977(9) 0.22808(10) 0.11428(6) 0.0293(2) Uani 1 1 d . A .
H33 H 0.6441 0.2829 0.1118 0.035 Uiso 1 1 calc R . .
C34 C 0.54691(9) 0.23577(10) 0.15715(6) 0.0270(2) Uani 1 1 d . . .
C35 C 0.40781(10) -0.02766(11) 0.12953(7) 0.0343(3) Uani 1 1 d . A .
H35A H 0.4091 -0.0401 0.1712 0.052 Uiso 1 1 calc R . .
H35B H 0.4283 -0.0932 0.1121 0.052 Uiso 1 1 calc R . .
H35C H 0.3444 -0.0097 0.1097 0.052 Uiso 1 1 calc R . .
C36 C 0.64821(11) 0.13777(13) 0.02825(7) 0.0393(3) Uani 1 1 d . A .
H36A H 0.6219 0.1863 -0.0040 0.059 Uiso 1 1 calc R . .
H36B H 0.6487 0.0636 0.0135 0.059 Uiso 1 1 calc R . .
H36C H 0.7119 0.1602 0.0451 0.059 Uiso 1 1 calc R . .
C37 C 0.56103(11) 0.32791(12) 0.20035(7) 0.0376(3) Uani 1 1 d . A .
H37A H 0.6090 0.3767 0.1915 0.056 Uiso 1 1 calc R . .
H37B H 0.5807 0.2993 0.2401 0.056 Uiso 1 1 calc R . .
H37C H 0.5026 0.3677 0.1976 0.056 Uiso 1 1 calc R . .
C38 C 0.24578(9) 0.23452(10) 0.27664(5) 0.0256(2) Uani 1 1 d . A .
C39 C 0.16908(11) 0.16790(12) 0.27625(6) 0.0345(3) Uani 1 1 d . . .
C40 C 0.09621(11) 0.20880(15) 0.30056(7) 0.0415(3) Uani 1 1 d . A .
H40 H 0.0431 0.1648 0.3002 0.050 Uiso 1 1 calc R . .
C41 C 0.09884(11) 0.31076(15) 0.32498(6) 0.0393(3) Uani 1 1 d . . .
C42 C 0.17666(11) 0.37405(13) 0.32495(6) 0.0369(3) Uani 1 1 d . A .
H42 H 0.1790 0.4446 0.3413 0.044 Uiso 1 1 calc R . .
C43 C 0.25150(10) 0.33751(11) 0.30176(6) 0.0307(3) Uani 1 1 d . . .
C44 C 0.16488(16) 0.05548(15) 0.25099(10) 0.0592(5) Uani 1 1 d . A .
H44A H 0.1903 0.0039 0.2820 0.089 Uiso 1 1 calc R . .
H44B H 0.2015 0.0527 0.2201 0.089 Uiso 1 1 calc R . .
H44C H 0.1002 0.0367 0.2344 0.089 Uiso 1 1 calc R . .
C45 C 0.01975(13) 0.35229(19) 0.35188(8) 0.0569(5) Uani 1 1 d . A .
H45A H 0.0367 0.3462 0.3946 0.085 Uiso 1 1 calc R . .
H45B H -0.0362 0.3093 0.3375 0.085 Uiso 1 1 calc R . .
H45C H 0.0076 0.4282 0.3410 0.085 Uiso 1 1 calc R . .
C46 C 0.33667(12) 0.40649(14) 0.30491(8) 0.0471(4) Uani 1 1 d . A .
H46A H 0.3912 0.3673 0.3259 0.071 Uiso 1 1 calc R . .
H46B H 0.3293 0.4738 0.3257 0.071 Uiso 1 1 calc R . .
H46C H 0.3450 0.4234 0.2652 0.071 Uiso 1 1 calc R . .
H1 H 0.186(2) 0.270(3) 0.1708(13) 0.118(12) Uiso 1 1 d D . .
S1A S 0.3157(2) 0.4412(2) 0.15770(12) 0.0321(5) Uani 0.32 1 d P A 2
H2 H 0.297(5) 0.221(5) 0.074(2) 0.32(4) Uiso 1 1 d D . .

loop_
_atom_site_aniso_label
_atom_site_aniso_U_11
_atom_site_aniso_U_22
_atom_site_aniso_U_33
_atom_site_aniso_U_23
_atom_site_aniso_U_13
_atom_site_aniso_U_12
Ru1 0.01892(5) 0.02129(5) 0.01595(4) 0.00286(3) 0.00164(3) 0.00186(3)
S1 0.0275(4) 0.0243(4) 0.0345(5) 0.0035(3) -0.0055(3) -0.0015(3)
O1 0.0564(7) 0.0311(5) 0.0659(8) 0.0093(5) -0.0173(6) -0.0128(5)
N1 0.0199(4) 0.0261(4) 0.0169(4) 0.0026(3) 0.0026(3) 0.0033(3)
N2 0.0192(4) 0.0261(4) 0.0179(4) 0.0020(3) 0.0026(3) 0.0028(3)
N3 0.0254(5) 0.0253(5) 0.0193(4) 0.0018(3) -0.0003(4) 0.0046(4)
N4 0.0285(5) 0.0287(5) 0.0173(4) 0.0029(4) 0.0015(4) 0.0028(4)
C1 0.0349(7) 0.0310(6) 0.0356(7) 0.0087(5) -0.0089(5) -0.0019(5)
C2 0.0271(6) 0.0252(5) 0.0313(6) 0.0048(4) 0.0017(5) -0.0017(4)
C3 0.0390(8) 0.0350(7) 0.0398(8) -0.0038(6) 0.0054(6) -0.0021(6)
C4 0.0446(9) 0.0312(8) 0.0775(14) -0.0046(8) 0.0063(9) 0.0054(6)
C5 0.0204(5) 0.0202(4) 0.0181(4) 0.0006(3) 0.0039(4) 0.0025(4)
C6 0.0230(5) 0.0339(6) 0.0184(5) 0.0044(4) -0.0004(4) 0.0047(4)
C7 0.0207(5) 0.0347(6) 0.0214(5) 0.0043(4) 0.0000(4) 0.0050(4)
C8 0.0213(5) 0.0279(5) 0.0162(4) 0.0012(4) 0.0036(4) 0.0044(4)
C9 0.0245(5) 0.0301(6) 0.0182(5) 0.0023(4) 0.0049(4) 0.0038(4)
C10 0.0260(6) 0.0384(6) 0.0201(5) 0.0020(4) 0.0056(4) -0.0003(5)
C11 0.0224(6) 0.0482(8) 0.0199(5) -0.0023(5) 0.0041(4) 0.0046(5)
C12 0.0307(7) 0.0402(7) 0.0285(6) -0.0006(5) 0.0074(5) 0.0143(5)
C13 0.0306(6) 0.0303(6) 0.0233(6) 0.0003(4) 0.0056(5) 0.0071(5)
C14 0.0333(7) 0.0295(6) 0.0340(7) 0.0073(5) 0.0092(5) 0.0052(5)
C15 0.0235(6) 0.0690(11) 0.0312(7) -0.0052(7) 0.0069(5) 0.0039(6)
C16 0.0523(9) 0.0293(6) 0.0366(7) -0.0003(5) 0.0150(7) 0.0072(6)
C17 0.0183(5) 0.0269(5) 0.0218(5) 0.0026(4) 0.0037(4) 0.0025(4)
C18 0.0214(5) 0.0279(5) 0.0235(5) 0.0018(4) 0.0042(4) 0.0058(4)
C19 0.0274(6) 0.0385(7) 0.0243(6) 0.0032(5) 0.0078(5) 0.0084(5)
C20 0.0260(6) 0.0446(7) 0.0306(6) 0.0103(6) 0.0096(5) 0.0038(5)
C21 0.0281(6) 0.0373(7) 0.0348(7) 0.0064(5) 0.0055(5) -0.0053(5)
C22 0.0261(6) 0.0287(5) 0.0272(6) 0.0019(5) 0.0029(5) -0.0005(4)
C23 0.0319(6) 0.0278(6) 0.0305(6) -0.0036(5) 0.0069(5) 0.0038(5)
C24 0.0366(8) 0.0676(11) 0.0421(9) 0.0148(8) 0.0182(7) -0.0014(7)
C25 0.0423(8) 0.0336(7) 0.0349(7) -0.0062(5) 0.0051(6) -0.0059(6)
C26 0.0244(5) 0.0212(4) 0.0189(5) 0.0017(4) 0.0012(4) 0.0004(4)
C27 0.0377(7) 0.0407(7) 0.0187(5) 0.0072(5) -0.0019(5) 0.0067(5)
C28 0.0336(7) 0.0359(6) 0.0237(6) 0.0053(5) -0.0042(5) 0.0091(5)
C29 0.0236(5) 0.0236(5) 0.0222(5) 0.0008(4) 0.0006(4) 0.0053(4)
C30 0.0272(6) 0.0224(5) 0.0250(5) 0.0003(4) -0.0002(4) 0.0029(4)
C31 0.0336(6) 0.0259(5) 0.0263(6) -0.0028(4) 0.0026(5) 0.0047(5)
C32 0.0290(6) 0.0290(6) 0.0280(6) 0.0028(4) 0.0049(5) 0.0070(5)
C33 0.0271(6) 0.0253(5) 0.0346(7) 0.0025(5) 0.0036(5) 0.0013(4)
C34 0.0260(6) 0.0230(5) 0.0301(6) -0.0017(4) 0.0009(5) 0.0031(4)
C35 0.0401(7) 0.0265(6) 0.0362(7) -0.0030(5) 0.0070(6) -0.0039(5)
C36 0.0399(8) 0.0411(8) 0.0397(8) 0.0003(6) 0.0147(6) 0.0047(6)
C37 0.0361(7) 0.0302(6) 0.0451(8) -0.0115(6) 0.0047(6) -0.0029(5)
C38 0.0271(6) 0.0302(5) 0.0187(5) 0.0020(4) 0.0027(4) -0.0011(4)
C39 0.0402(7) 0.0374(7) 0.0271(6) 0.0024(5) 0.0096(5) -0.0112(6)
C40 0.0354(7) 0.0592(10) 0.0311(7) 0.0078(7) 0.0093(6) -0.0125(7)
C41 0.0342(7) 0.0587(9) 0.0262(6) 0.0086(6) 0.0090(5) 0.0070(6)
C42 0.0412(8) 0.0410(7) 0.0296(7) -0.0024(5) 0.0095(6) 0.0054(6)
C43 0.0324(6) 0.0344(6) 0.0249(6) -0.0035(5) 0.0048(5) -0.0029(5)
C44 0.0815(14) 0.0414(9) 0.0618(12) -0.0085(8) 0.0310(11) -0.0303(9)
C45 0.0442(10) 0.0864(15) 0.0449(10) 0.0125(9) 0.0207(8) 0.0171(9)
C46 0.0464(9) 0.0458(9) 0.0505(10) -0.0202(7) 0.0128(7) -0.0165(7)
S1A 0.0344(12) 0.0222(6) 0.0333(11) -0.0011(7) -0.0087(7) 0.0008(7)

loop_
_geom_bond_atom_site_label_1
_geom_bond_atom_site_label_2
_geom_bond_distance
_geom_bond_site_symmetry_2
_geom_bond_publ_flag
Ru1 C1 1.8258(14) . ?
Ru1 C5 2.0874(11) . ?
Ru1 C26 2.0917(11) . ?
Ru1 S1 2.3706(15) . ?
Ru1 S1A 2.425(3) . ?
S1 C2 1.8401(19) . ?
O1 C1 1.1578(18) . ?
N1 C5 1.3761(14) . ?
N1 C6 1.3912(14) . ?
N1 C8 1.4411(15) . ?
N2 C5 1.3777(14) . ?
N2 C7 1.3906(15) . ?
N2 C17 1.4412(15) . ?
N3 C26 1.3721(15) . ?
N3 C28 1.3917(15) . ?
N3 C29 1.4345(16) . ?
N4 C26 1.3663(15) . ?
N4 C27 1.3900(16) . ?
N4 C38 1.4375(17) . ?
C2 C3 1.520(2) . ?
C2 S1A 1.801(3) . ?
C3 C4 1.525(2) . ?
C6 C7 1.3422(17) . ?
C8 C9 1.3977(17) . ?
C8 C13 1.4034(16) . ?
C9 C10 1.3994(17) . ?
C9 C14 1.5099(17) . ?
C10 C11 1.3886(19) . ?
C11 C12 1.382(2) . ?
C11 C15 1.5082(19) . ?
C12 C13 1.389(2) . ?
C13 C16 1.508(2) . ?
C17 C18 1.3982(17) . ?
C17 C22 1.4030(17) . ?
C18 C19 1.3971(17) . ?
C18 C23 1.5022(18) . ?
C19 C20 1.388(2) . ?
C20 C21 1.388(2) . ?
C20 C24 1.514(2) . ?
C21 C22 1.3929(19) . ?
C22 C25 1.5084(19) . ?
C27 C28 1.342(2) . ?
C29 C30 1.3961(16) . ?
C29 C34 1.4026(18) . ?
C30 C31 1.3947(19) . ?
C30 C35 1.5086(18) . ?
C31 C32 1.3936(19) . ?
C32 C33 1.3911(19) . ?
C32 C36 1.5082(19) . ?
C33 C34 1.384(2) . ?
C34 C37 1.5074(18) . ?
C38 C39 1.3941(18) . ?
C38 C43 1.3975(18) . ?
C39 C40 1.401(2) . ?
C39 C44 1.506(2) . ?
C40 C41 1.381(3) . ?
C41 C42 1.385(2) . ?
C41 C45 1.514(2) . ?
C42 C43 1.393(2) . ?
C43 C46 1.504(2) . ?
